data_7036492
loop_
_publ_author_name
'Zhang, Zong-Hui'
'Liu, Bing'
'Xu, Ling'
'Jiao, Huan'

_publ_section_title
;
 Combination effect of ionic liquid components on the structure and
 properties in 1,4-benzenedicarboxylate based zinc metal-organic
 frameworks.
;
_journal_issue 41
_journal_name_full 'Dalton transactions (Cambridge, England : 2003)'
_journal_page_first 17980
_journal_page_last 17989
_journal_paper_doi 10.1039/c5dt02672e
_journal_volume 44
_journal_year 2015
_chemical_formula_moiety 'C8 H6 O5 Zn'
_chemical_formula_sum 'C8 H6 O5 Zn'
_chemical_formula_weight 247.50
_chemical_name_systematic
; 
 ? 
;
_space_group_IT_number 15
_symmetry_cell_setting monoclinic
_symmetry_space_group_name_Hall '-C 2yc'
_symmetry_space_group_name_H-M 'C 1 2/c 1'
_atom_sites_solution_hydrogens geom
_atom_sites_solution_primary direct
_atom_sites_solution_secondary difmap
_audit_block_doi 10.5517/cc1j5j5d
_audit_creation_method SHELXL-97
_audit_update_record
;
2015-06-08 deposited with the CCDC.
2015-09-11 downloaded from the CCDC.
;
_cell_angle_alpha 90.00
_cell_angle_beta 91.419(5)
_cell_angle_gamma 90.00
_cell_formula_units_Z 4
_cell_length_a 17.9537(10)
_cell_length_b 6.3506(3)
_cell_length_c 7.2542(4)
_cell_measurement_reflns_used 732
_cell_measurement_temperature 293(2)
_cell_measurement_theta_max 28.4820
_cell_measurement_theta_min 4.4050
_cell_volume 826.85(8)
_computing_cell_refinement 'CrystalClear (Rigaku Corp., 2002)'
_computing_data_collection 'CrystalClear (Rigaku Corp., 2002)'
_computing_data_reduction 'CrystalClear (Rigaku Corp., 2002)'
_computing_molecular_graphics 'Siemens SHELXTL^TM^ 5'
_computing_publication_material 'Siemens SHELXTL^TM^ 5'
_computing_structure_refinement 'Siemens SHELXTL^TM^ 5'
_computing_structure_solution 'Siemens SHELXTL^TM^ 5'
_diffrn_ambient_temperature 293(2)
_diffrn_measured_fraction_theta_full 0.986
_diffrn_measured_fraction_theta_max 0.986
_diffrn_measurement_device_type 'Rigaku Mercury CCD'
_diffrn_measurement_method \w
_diffrn_radiation_monochromator graphite
_diffrn_radiation_source 'rotating-anode generator'
_diffrn_radiation_type MoK\a
_diffrn_radiation_wavelength 0.71073
_diffrn_reflns_av_R_equivalents 0.0223
_diffrn_reflns_av_sigmaI/netI 0.0346
_diffrn_reflns_limit_h_max 21
_diffrn_reflns_limit_h_min -14
_diffrn_reflns_limit_k_max 7
_diffrn_reflns_limit_k_min -7
_diffrn_reflns_limit_l_max 7
_diffrn_reflns_limit_l_min -8
_diffrn_reflns_number 1391
_diffrn_reflns_theta_full 25.01
_diffrn_reflns_theta_max 25.01
_diffrn_reflns_theta_min 3.40
_exptl_absorpt_coefficient_mu 2.960
_exptl_absorpt_correction_T_max 1.00000
_exptl_absorpt_correction_T_min 0.55466
_exptl_absorpt_correction_type multi-scan
_exptl_absorpt_process_details 'Sphere (CrystalClear)'
_exptl_crystal_colour colorless
_exptl_crystal_density_diffrn 1.988
_exptl_crystal_density_method 'not measured'
_exptl_crystal_description prism
_exptl_crystal_F_000 496
_exptl_crystal_size_max 0.10
_exptl_crystal_size_mid 0.10
_exptl_crystal_size_min 0.05
_refine_diff_density_max 0.310
_refine_diff_density_min -0.481
_refine_diff_density_rms 0.105
_refine_ls_extinction_method none
_refine_ls_goodness_of_fit_ref 1.061
_refine_ls_hydrogen_treatment mixed
_refine_ls_matrix_type full
_refine_ls_number_parameters 71
_refine_ls_number_reflns 728
_refine_ls_number_restraints 0
_refine_ls_restrained_S_all 1.061
_refine_ls_R_factor_all 0.0320
_refine_ls_R_factor_gt 0.0290
_refine_ls_shift/su_max 0.000
_refine_ls_shift/su_mean 0.000
_refine_ls_structure_factor_coef Fsqd
_refine_ls_weighting_details 'calc w=1/[\s^2^(Fo^2^)+(0.0481P)^2^+0.0000P] where P=(Fo^2^+2Fc^2^)/3'
_refine_ls_weighting_scheme calc
_refine_ls_wR_factor_gt 0.0720
_refine_ls_wR_factor_ref 0.0740
_reflns_number_gt 672
_reflns_number_total 728
_reflns_threshold_expression >2sigma(I)
_cod_data_source_file c5dt02672e2.cif
_cod_data_source_block 15
_cod_depositor_comments
;
The following automatic conversions were performed:

'_symmetry_cell_setting' value 'Monoclinic' changed to 'monoclinic'
according to
/usr/data/users/saulius/crontab/automatic-downloads/rss-feeds/RSC/lib/dictionaries/cif_core.dic
dictionary named 'cif_core.dic' version 2.4.2 from 2011-04-26.

Automatic conversion script
Id: cif_fix_values 3271 2015-04-21 07:52:19Z andrius 

 Adding full bibliography for 7036490--7036500.cif.
;
_cod_original_sg_symbol_Hall '-C 2yc '
_cod_original_sg_symbol_H-M C2/c
_cod_database_code 7036492

loop_
_symmetry_equiv_pos_as_xyz
'x, y, z'
'-x, y, -z+1/2'
'x+1/2, y+1/2, z'
'-x+1/2, y+1/2, -z+1/2'
'-x, -y, -z'
'x, -y, z-1/2'
'-x+1/2, -y+1/2, -z'
'x+1/2, -y+1/2, z-1/2'

loop_
_atom_site_label
_atom_site_type_symbol
_atom_site_fract_x
_atom_site_fract_y
_atom_site_fract_z
_atom_site_U_iso_or_equiv
_atom_site_adp_type
_atom_site_occupancy
_atom_site_symmetry_multiplicity
_atom_site_calc_flag
_atom_site_refinement_flags
Zn1 Zn 0.0000 0.31559(6) 0.7500 0.0161(2) Uani 1 2 d S
O11 O 0.04623(12) 0.2984(3) 0.4750(3) 0.0205(5) Uani 1 1 d .
O12 O 0.09569(11) 0.5767(3) 0.3395(3) 0.0276(5) Uani 1 1 d .
C11 C 0.17839(17) 0.3254(4) 0.4633(4) 0.0186(7) Uani 1 1 d .
C12 C 0.18946(18) 0.1269(5) 0.5442(4) 0.0225(7) Uani 1 1 d .
H12A H 0.1487 0.0444 0.5741 0.027 Uiso 1 1 calc R
C13 C 0.23968(16) 0.4456(4) 0.4207(4) 0.0208(6) Uani 1 1 d .
H13A H 0.2328 0.5777 0.3675 0.025 Uiso 1 1 calc R
C14 C 0.10156(15) 0.4040(4) 0.4251(3) 0.0171(6) Uani 1 1 d .
O1W O 0.0000 0.0044(5) 0.7500 0.0386(9) Uani 1 2 d S
H1W H -0.015(3) -0.083(8) 0.655(7) 0.074(14) Uiso 1 1 d .

loop_
_atom_site_aniso_label
_atom_site_aniso_U_11
_atom_site_aniso_U_22
_atom_site_aniso_U_33
_atom_site_aniso_U_23
_atom_site_aniso_U_13
_atom_site_aniso_U_12
Zn1 0.0104(3) 0.0132(3) 0.0245(3) 0.000 -0.00231(18) 0.000
O11 0.0128(10) 0.0232(11) 0.0255(10) -0.0031(8) 0.0009(8) 0.0022(9)
O12 0.0149(10) 0.0337(12) 0.0344(12) 0.0154(9) 0.0026(8) 0.0082(10)
C11 0.0170(16) 0.0236(15) 0.0150(13) 0.0015(10) 0.0003(11) 0.0055(12)
C12 0.0173(15) 0.0213(14) 0.0290(16) 0.0041(12) 0.0009(12) 0.0000(13)
C13 0.0183(14) 0.0184(14) 0.0256(14) 0.0067(11) -0.0012(11) 0.0033(13)
C14 0.0137(15) 0.0215(15) 0.0162(12) -0.0029(11) -0.0002(10) 0.0044(13)
O1W 0.068(3) 0.0134(15) 0.0330(18) 0.000 -0.0166(17) 0.000

loop_
_atom_type_symbol
_atom_type_description
_atom_type_scat_dispersion_real
_atom_type_scat_dispersion_imag
_atom_type_scat_source
C C 0.0033 0.0016 'International Tables Vol C Tables 4.2.6.8 and 6.1.1.4'
H H 0.0000 0.0000 'International Tables Vol C Tables 4.2.6.8 and 6.1.1.4'
O O 0.0106 0.0060 'International Tables Vol C Tables 4.2.6.8 and 6.1.1.4'
Zn Zn 0.2839 1.4301 'International Tables Vol C Tables 4.2.6.8 and 6.1.1.4'

loop_
_geom_angle_atom_site_label_1
_geom_angle_atom_site_label_2
_geom_angle_atom_site_label_3
_geom_angle
_geom_angle_site_symmetry_1
_geom_angle_site_symmetry_3
O12 Zn1 O12 138.85(13) 5_566 6_566
O12 Zn1 O1W 110.57(7) 5_566 .
O12 Zn1 O1W 110.57(6) 6_566 .
O12 Zn1 O11 88.27(8) 5_566 2_556
O12 Zn1 O11 93.74(8) 6_566 2_556
O1W Zn1 O11 87.14(5) . 2_556
O12 Zn1 O11 93.74(8) 5_566 .
O12 Zn1 O11 88.27(8) 6_566 .
O1W Zn1 O11 87.14(5) . .
O11 Zn1 O11 174.28(10) 2_556 .
C14 O11 Zn1 123.86(17) . .
C14 O12 Zn1 122.09(19) . 5_566
C13 C11 C12 119.0(3) . .
C13 C11 C14 120.9(2) . .
C12 C11 C14 120.1(3) . .
C13 C12 C11 120.1(3) 7_556 .
C13 C12 H12A 120.0 7_556 .
C11 C12 H12A 120.0 . .
C12 C13 C11 120.9(3) 7_556 .
C12 C13 H13A 119.5 7_556 .
C11 C13 H13A 119.5 . .
O11 C14 O12 123.2(3) . .
O11 C14 C11 120.2(2) . .
O12 C14 C11 116.7(2) . .
Zn1 O1W H1W 127(3) . .

loop_
_geom_bond_atom_site_label_1
_geom_bond_atom_site_label_2
_geom_bond_distance
_geom_bond_site_symmetry_2
Zn1 O12 1.946(2) 5_566
Zn1 O12 1.946(2) 6_566
Zn1 O1W 1.976(3) .
Zn1 O11 2.182(2) 2_556
Zn1 O11 2.182(2) .
O11 C14 1.259(3) .
O12 C14 1.263(3) .
O12 Zn1 1.946(2) 5_566
C11 C13 1.381(4) .
C11 C12 1.403(4) .
C11 C14 1.486(4) .
C12 C13 1.371(4) 7_556
C12 H12A 0.9300 .
C13 C12 1.371(4) 7_556
C13 H13A 0.9300 .
O1W H1W 0.92(5) .

loop_
_geom_torsion_atom_site_label_1
_geom_torsion_atom_site_label_2
_geom_torsion_atom_site_label_3
_geom_torsion_atom_site_label_4
_geom_torsion
_geom_torsion_site_symmetry_1
_geom_torsion_site_symmetry_4
O12 Zn1 O11 C14 117.0(2) 5_566 .
O12 Zn1 O11 C14 -21.8(2) 6_566 .
O1W Zn1 O11 C14 -132.5(2) . .
O11 Zn1 O11 C14 -132.5(2) 2_556 .
C13 C11 C12 C13 -0.2(5) . 7_556
C14 C11 C12 C13 179.9(3) . 7_556
C12 C11 C13 C12 0.2(5) . 7_556
C14 C11 C13 C12 -179.9(3) . 7_556
Zn1 O11 C14 O12 -96.0(3) . .
Zn1 O11 C14 C11 85.1(3) . .
Zn1 O12 C14 O11 -7.1(4) 5_566 .
Zn1 O12 C14 C11 171.85(17) 5_566 .
C13 C11 C14 O11 -175.6(2) . .
C12 C11 C14 O11 4.2(4) . .
C13 C11 C14 O12 5.4(4) . .
C12 C11 C14 O12 -174.8(3) . .
